data_4101964
loop_
_publ_author_name
'Elodie Salager'
'Graeme M. Day'
'Robin S. Stein'
'Chris J. Pickard'
'B\'en\'edicte Elena'
'Lyndon Emsley'

_publ_section_title
;
 Powder Crystallography by Combined Crystal Structure Prediction and
 High-Resolution 1H Solid-State NMR Spectroscopy
;
_journal_name_full 'Journal of the American Chemical Society'
_journal_page_first 2564
_journal_page_last 2566
_journal_paper_doi 10.1021/ja909449k
_journal_volume 132
_journal_year 2010
_chemical_formula_sum 'C10 H14 O'
_space_group_IT_number 15
_symmetry_space_group_name_Hall '-C 2yc'
_symmetry_space_group_name_H-M 'C 1 2/c 1'
_cell_angle_alpha 90.000000
_cell_angle_beta 69.683701
_cell_angle_gamma 90.000000
_cell_formula_units_Z 8
_cell_length_a 17.829100
_cell_length_b 4.589400
_cell_length_c 24.094200
_cell_volume 1848.858
_cod_data_source_file ja909449k_si_002_14.cif
_cod_data_source_block spacegroup_15_frame_6
_cod_depositor_comments
;
 Removing duplicate loop entries from the _atom_type loop.

 Antanas Vaitkus,
 2018-07-07
;
_cod_database_code 4101964

loop_
_symmetry_equiv_pos_site_id
_symmetry_equiv_pos_as_xyz
1 x,y,z
2 1/2+x,1/2+y,z
3 1/2-x,1/2+y,1/2-z
4 -x,y,1/2-z
5 -x,-y,-z
6 1/2-x,1/2-y,-z
7 1/2+x,1/2-y,1/2+z
8 x,-y,1/2+z

loop_
_atom_site_label
_atom_site_type_symbol
_atom_site_fract_x
_atom_site_fract_y
_atom_site_fract_z
C1 C 0.265984 0.688662 0.629054
C2 C 0.307914 0.637747 0.667844
C3 C 0.295999 0.555666 0.573788
C4 C 0.376061 0.464318 0.651575
C5 C 0.364106 0.380701 0.557195
C6 C 0.405324 0.332615 0.595928
C7 C 0.190149 0.870428 0.649377
C8 C 0.122911 0.694835 0.694321
C9 C 0.163055 0.958315 0.597471
C10 C 0.477756 0.137281 0.578806
O1 O 0.284809 0.744639 0.724742
H1 H 0.261013 0.934071 0.725896
H2 H 0.265771 0.589561 0.542355
H3 H 0.406931 0.431254 0.682855
H4 H 0.385256 0.282214 0.513614
H5 H 0.200614 1.070016 0.670365
H6 H 0.138688 0.622952 0.731996
H7 H 0.068459 0.825905 0.711150
H8 H 0.109518 0.502070 0.672774
H9 H 0.209320 1.076193 0.562800
H10 H 0.109980 1.096692 0.613002
H11 H 0.146966 0.765107 0.577566
H12 H 0.468678 -0.056350 0.555681
H13 H 0.530899 0.249707 0.549664
H14 H 0.490982 0.064962 0.617662

loop_
_atom_type_symbol
_atom_type_radius_bond
C 0.680000
O 0.680000
H 0.230000
